data_4115266
loop_
_publ_author_name
'Richard Vaughan Williams'
'John R. Armantrout'
'Brendan Twamley'
'Reginald H. Mitchell'
'Timothy R. Ward'
'Subhajit Bandyopadhyay'

_publ_section_title
;
 A Theoretical and Experimental Scale of Aromaticity. The First
 Nucleus-Independent Chemical Shifts (NICS) Study of the
 Dimethyldihydropyrene Nucleus
;
_journal_name_full 'Journal of the American Chemical Society'
_journal_page_first 13495
_journal_page_last 13505
_journal_paper_doi 10.1021/ja020595t
_journal_volume 124
_journal_year 2002
_chemical_formula_sum 'C30 H34'
_chemical_formula_weight 394.57
_chemical_name_common Phenyl-bis(tBu)dihydrodimethylpyrene
_chemical_name_systematic
; 
 ? 
;
_space_group_IT_number 61
_symmetry_cell_setting orthorhombic
_symmetry_space_group_name_Hall '-P 2ac 2ab'
_symmetry_space_group_name_H-M 'P b c a'
_atom_sites_solution_hydrogens geom
_atom_sites_solution_primary direct
_atom_sites_solution_secondary difmap
_audit_creation_method SHELXL-97
_cell_angle_alpha 90.00
_cell_angle_beta 90.00
_cell_angle_gamma 90.00
_cell_formula_units_Z 8
_cell_length_a 12.701(9)
_cell_length_b 9.569(7)
_cell_length_c 38.07(3)
_cell_measurement_reflns_used 1014
_cell_measurement_temperature 203(2)
_cell_measurement_theta_max 24.09
_cell_measurement_theta_min 2.71
_cell_volume 4627(6)
_computing_cell_refinement 'Bruker SAINTPlus v. 6.02'
_computing_data_collection 'Bruker SMART'
_computing_data_reduction 'Bruker SAINTPlus v. 6.02'
_computing_molecular_graphics 'XP, Bruker SHELXTL v. 5.10'
_computing_publication_material 'XCIF, Bruker SHELXTL v. 5.10'
_computing_structure_refinement 'XL, Bruker SHELXTL v. 5.10'
_computing_structure_solution 'XS, Bruker SHELXTL v. 5.10'
_diffrn_ambient_temperature 203(2)
_diffrn_detector_area_resol_mean 8.3
_diffrn_measured_fraction_theta_full 0.970
_diffrn_measured_fraction_theta_max 0.970
_diffrn_measurement_device_type 'Siemens/Bruker SMART 1K'
_diffrn_measurement_method \w
_diffrn_radiation_monochromator graphite
_diffrn_radiation_source 'normal-focus sealed tube'
_diffrn_radiation_type MoK\a
_diffrn_radiation_wavelength 0.71073
_diffrn_reflns_av_R_equivalents 0.1584
_diffrn_reflns_av_sigmaI/netI 0.0875
_diffrn_reflns_limit_h_max 9
_diffrn_reflns_limit_h_min -15
_diffrn_reflns_limit_k_max 11
_diffrn_reflns_limit_k_min -11
_diffrn_reflns_limit_l_max 45
_diffrn_reflns_limit_l_min -44
_diffrn_reflns_number 23710
_diffrn_reflns_theta_full 25.00
_diffrn_reflns_theta_max 25.00
_diffrn_reflns_theta_min 2.14
_diffrn_standards_decay_% <0.01
_diffrn_standards_number 0
_exptl_absorpt_coefficient_mu 0.063
_exptl_absorpt_correction_T_max 0.9906
_exptl_absorpt_correction_T_min 0.9850
_exptl_absorpt_correction_type empirical
_exptl_absorpt_process_details 'SADABS (Sheldrick, 1999)'
_exptl_crystal_colour red
_exptl_crystal_density_diffrn 1.133
_exptl_crystal_description block
_exptl_crystal_F_000 1712
_exptl_crystal_size_max 0.24
_exptl_crystal_size_mid 0.22
_exptl_crystal_size_min 0.15
_refine_diff_density_max 0.263
_refine_diff_density_min -0.151
_refine_diff_density_rms 0.038
_refine_ls_extinction_method none
_refine_ls_goodness_of_fit_ref 1.023
_refine_ls_hydrogen_treatment constr
_refine_ls_matrix_type full
_refine_ls_number_parameters 279
_refine_ls_number_reflns 3942
_refine_ls_number_restraints 0
_refine_ls_restrained_S_all 1.023
_refine_ls_R_factor_all 0.1340
_refine_ls_R_factor_gt 0.0629
_refine_ls_shift/su_max 0.000
_refine_ls_shift/su_mean 0.000
_refine_ls_structure_factor_coef Fsqd
_refine_ls_weighting_details 'calc w=1/[\s^2^(Fo^2^)+(0.0755P)^2^] where P=(Fo^2^+2Fc^2^)/3'
_refine_ls_weighting_scheme calc
_refine_ls_wR_factor_gt 0.1383
_refine_ls_wR_factor_ref 0.1657
_reflns_number_gt 2141
_reflns_number_total 3942
_reflns_threshold_expression >2sigma(I)
_cod_data_source_file ja020595t_2.cif
_cod_data_source_block 4
_cod_database_code 4115266

loop_
_symmetry_equiv_pos_as_xyz
'x, y, z'
'-x+1/2, -y, z+1/2'
'-x, y+1/2, -z+1/2'
'x+1/2, -y+1/2, -z'
'-x, -y, -z'
'x-1/2, y, -z-1/2'
'x, -y-1/2, z-1/2'
'-x-1/2, y-1/2, z'

loop_
_atom_site_label
_atom_site_type_symbol
_atom_site_fract_x
_atom_site_fract_y
_atom_site_fract_z
_atom_site_U_iso_or_equiv
_atom_site_adp_type
_atom_site_occupancy
_atom_site_symmetry_multiplicity
_atom_site_calc_flag
_atom_site_refinement_flags
C1 C 0.5411(2) 0.7545(3) 0.10535(6) 0.0503(8) Uani 1 1 d .
H1A H 0.4947 0.7326 0.0859 0.075 Uiso 1 1 calc R
H1B H 0.6137 0.7480 0.0977 0.075 Uiso 1 1 calc R
H1C H 0.5268 0.8486 0.1135 0.075 Uiso 1 1 calc R
C2 C 0.5213(2) 0.6472(2) 0.13630(6) 0.0408(7) Uani 1 1 d .
C3 C 0.6005(2) 0.6831(2) 0.16491(6) 0.0406(7) Uani 1 1 d .
C4 C 0.5680(3) 0.7769(2) 0.19211(6) 0.0431(7) Uani 1 1 d .
H4 H 0.6195 0.8145 0.2071 0.052 Uiso 1 1 calc R
C5 C 0.4662(2) 0.8136(2) 0.19717(6) 0.0400(7) Uani 1 1 d .
C6 C 0.3864(2) 0.7526(2) 0.17509(6) 0.0396(7) Uani 1 1 d .
H6 H 0.3156 0.7723 0.1802 0.048 Uiso 1 1 calc R
C7 C 0.4077(2) 0.6681(2) 0.14718(6) 0.0346(7) Uani 1 1 d .
C8 C 0.3279(2) 0.6077(2) 0.12397(6) 0.0343(6) Uani 1 1 d .
C9 C 0.2211(2) 0.6484(3) 0.12605(6) 0.0414(7) Uani 1 1 d .
H9 H 0.2015 0.7154 0.1429 0.050 Uiso 1 1 calc R
C10 C 0.1456(2) 0.5941(3) 0.10463(6) 0.0456(7) Uani 1 1 d .
H10 H 0.0753 0.6240 0.1067 0.055 Uiso 1 1 calc R
C11 C 0.1731(3) 0.4938(3) 0.07960(7) 0.0448(7) Uani 1 1 d .
H11 H 0.1213 0.4548 0.0650 0.054 Uiso 1 1 calc R
C12 C 0.2755(2) 0.4528(3) 0.07653(6) 0.0413(7) Uani 1 1 d .
H12 H 0.2927 0.3847 0.0597 0.050 Uiso 1 1 calc R
C13 C 0.3565(2) 0.5088(2) 0.09762(6) 0.0337(6) Uani 1 1 d .
C14 C 0.4650(2) 0.4655(2) 0.09301(6) 0.0349(7) Uani 1 1 d .
C15 C 0.5004(2) 0.3886(2) 0.06526(6) 0.0371(7) Uani 1 1 d .
H15 H 0.4510 0.3600 0.0483 0.045 Uiso 1 1 calc R
C16 C 0.6083(2) 0.3483(2) 0.06019(6) 0.0378(7) Uani 1 1 d .
C17 C 0.6818(2) 0.3966(3) 0.08313(6) 0.0442(7) Uani 1 1 d .
H17 H 0.7527 0.3717 0.0797 0.053 Uiso 1 1 calc R
C18 C 0.6554(2) 0.4838(2) 0.11232(6) 0.0411(7) Uani 1 1 d .
C19 C 0.7297(3) 0.5446(3) 0.13329(7) 0.0502(8) Uani 1 1 d .
H19 H 0.8014 0.5257 0.1293 0.060 Uiso 1 1 calc R
C20 C 0.7003(3) 0.6366(3) 0.16118(7) 0.0502(8) Uani 1 1 d .
H20 H 0.7518 0.6656 0.1774 0.060 Uiso 1 1 calc R
C21 C 0.5412(2) 0.4992(2) 0.12259(6) 0.0406(7) Uani 1 1 d .
C22 C 0.5189(3) 0.3897(3) 0.15271(6) 0.0517(8) Uani 1 1 d .
H22A H 0.4471 0.4006 0.1610 0.078 Uiso 1 1 calc R
H22B H 0.5674 0.4052 0.1720 0.078 Uiso 1 1 calc R
H22C H 0.5284 0.2958 0.1436 0.078 Uiso 1 1 calc R
C23 C 0.6350(2) 0.2571(2) 0.02814(6) 0.0416(7) Uani 1 1 d .
C24 C 0.5765(3) 0.1191(3) 0.03122(8) 0.0640(9) Uani 1 1 d .
H24A H 0.5013 0.1363 0.0311 0.096 Uiso 1 1 calc R
H24B H 0.5960 0.0734 0.0530 0.096 Uiso 1 1 calc R
H24C H 0.5950 0.0595 0.0116 0.096 Uiso 1 1 calc R
C25 C 0.6001(3) 0.3331(3) -0.00575(6) 0.0630(10) Uani 1 1 d .
H25A H 0.5241 0.3424 -0.0059 0.094 Uiso 1 1 calc R
H25B H 0.6223 0.2795 -0.0261 0.094 Uiso 1 1 calc R
H25C H 0.6321 0.4251 -0.0066 0.094 Uiso 1 1 calc R
C26 C 0.7529(3) 0.2273(3) 0.02542(7) 0.0602(9) Uani 1 1 d .
H26A H 0.7663 0.1693 0.0050 0.090 Uiso 1 1 calc R
H26B H 0.7762 0.1790 0.0464 0.090 Uiso 1 1 calc R
H26C H 0.7909 0.3147 0.0231 0.090 Uiso 1 1 calc R
C27 C 0.4318(2) 0.9157(2) 0.22622(6) 0.0455(8) Uani 1 1 d .
C28 C 0.5237(3) 0.9623(3) 0.24909(8) 0.0651(10) Uani 1 1 d .
H28A H 0.5563 0.8811 0.2598 0.098 Uiso 1 1 calc R
H28B H 0.4982 1.0245 0.2673 0.098 Uiso 1 1 calc R
H28C H 0.5750 1.0109 0.2347 0.098 Uiso 1 1 calc R
C29 C 0.3827(3) 1.0448(3) 0.20893(8) 0.0801(12) Uani 1 1 d .
H29A H 0.4343 1.0893 0.1939 0.120 Uiso 1 1 calc R
H29B H 0.3604 1.1100 0.2270 0.120 Uiso 1 1 calc R
H29C H 0.3223 1.0167 0.1950 0.120 Uiso 1 1 calc R
C30 C 0.3505(3) 0.8469(3) 0.25048(7) 0.0666(10) Uani 1 1 d .
H30A H 0.2893 0.8194 0.2369 0.100 Uiso 1 1 calc R
H30B H 0.3294 0.9127 0.2685 0.100 Uiso 1 1 calc R
H30C H 0.3813 0.7649 0.2614 0.100 Uiso 1 1 calc R

loop_
_atom_site_aniso_label
_atom_site_aniso_U_11
_atom_site_aniso_U_22
_atom_site_aniso_U_33
_atom_site_aniso_U_23
_atom_site_aniso_U_13
_atom_site_aniso_U_12
C1 0.056(2) 0.0438(15) 0.0515(17) 0.0047(12) 0.0049(15) -0.0034(14)
C2 0.042(2) 0.0440(14) 0.0364(14) -0.0079(11) -0.0014(13) -0.0003(13)
C3 0.046(2) 0.0405(13) 0.0348(14) -0.0061(11) -0.0031(13) -0.0012(14)
C4 0.053(2) 0.0394(14) 0.0369(14) -0.0072(11) -0.0047(14) -0.0043(14)
C5 0.054(2) 0.0355(13) 0.0299(14) -0.0029(10) -0.0018(13) -0.0030(14)
C6 0.045(2) 0.0397(13) 0.0342(13) -0.0032(11) 0.0040(13) 0.0030(13)
C7 0.042(2) 0.0330(12) 0.0283(12) 0.0011(10) 0.0022(12) -0.0009(12)
C8 0.041(2) 0.0332(12) 0.0282(13) 0.0034(10) 0.0017(12) -0.0008(13)
C9 0.045(2) 0.0431(14) 0.0363(14) -0.0040(11) 0.0044(13) 0.0029(14)
C10 0.041(2) 0.0490(15) 0.0465(16) -0.0009(13) -0.0018(14) 0.0017(14)
C11 0.044(2) 0.0486(15) 0.0420(15) -0.0001(12) -0.0069(14) -0.0036(14)
C12 0.045(2) 0.0445(14) 0.0348(14) -0.0030(11) -0.0025(13) 0.0004(14)
C13 0.037(2) 0.0354(12) 0.0286(12) 0.0019(10) -0.0003(12) -0.0005(12)
C14 0.042(2) 0.0337(12) 0.0293(13) -0.0024(10) -0.0004(12) -0.0017(12)
C15 0.043(2) 0.0377(12) 0.0311(13) -0.0046(10) -0.0055(12) 0.0006(13)
C16 0.046(2) 0.0358(12) 0.0312(13) -0.0028(10) 0.0007(13) 0.0053(13)
C17 0.044(2) 0.0493(15) 0.0395(15) -0.0088(12) -0.0019(13) 0.0113(14)
C18 0.041(2) 0.0449(14) 0.0376(14) -0.0081(11) -0.0024(13) 0.0069(13)
C19 0.040(2) 0.0619(17) 0.0487(16) -0.0162(13) -0.0060(14) 0.0036(15)
C20 0.044(2) 0.0604(17) 0.0462(16) -0.0187(13) -0.0090(14) 0.0022(16)
C21 0.041(2) 0.0444(14) 0.0365(14) -0.0093(11) -0.0055(13) 0.0025(13)
C22 0.069(3) 0.0481(15) 0.0378(15) 0.0053(12) -0.0120(14) -0.0011(15)
C23 0.048(2) 0.0425(14) 0.0346(14) -0.0084(11) 0.0003(13) 0.0067(13)
C24 0.083(3) 0.0473(16) 0.0613(18) -0.0183(14) 0.0054(18) -0.0004(17)
C25 0.087(3) 0.0688(19) 0.0333(15) -0.0059(13) 0.0040(16) 0.0139(18)
C26 0.059(3) 0.0700(19) 0.0513(17) -0.0219(15) 0.0060(15) 0.0093(17)
C27 0.062(2) 0.0409(14) 0.0336(14) -0.0091(11) -0.0006(14) 0.0042(14)
C28 0.078(3) 0.0631(17) 0.0538(18) -0.0267(14) -0.0011(17) -0.0025(17)
C29 0.132(4) 0.0532(18) 0.0555(19) -0.0101(14) -0.012(2) 0.031(2)
C30 0.078(3) 0.075(2) 0.0466(17) -0.0203(15) 0.0157(17) -0.0044(19)

loop_
_atom_type_symbol
_atom_type_description
_atom_type_scat_dispersion_real
_atom_type_scat_dispersion_imag
_atom_type_scat_source
C C 0.0033 0.0016 'International Tables Vol C Tables 4.2.6.8 and 6.1.1.4'
H H 0.0000 0.0000 'International Tables Vol C Tables 4.2.6.8 and 6.1.1.4'

loop_
_geom_angle_atom_site_label_1
_geom_angle_atom_site_label_2
_geom_angle_atom_site_label_3
_geom_angle
C7 C2 C3 113.9(2)
C7 C2 C21 111.9(2)
C3 C2 C21 110.1(2)
C7 C2 C1 105.6(2)
C3 C2 C1 106.4(2)
C21 C2 C1 108.7(2)
C20 C3 C4 123.6(3)
C20 C3 C2 118.1(2)
C4 C3 C2 117.9(3)
C5 C4 C3 122.8(3)
C4 C5 C6 118.9(2)
C4 C5 C27 122.6(2)
C6 C5 C27 118.5(3)
C7 C6 C5 123.8(3)
C6 C7 C8 124.6(3)
C6 C7 C2 118.7(2)
C8 C7 C2 116.3(2)
C9 C8 C13 117.8(2)
C9 C8 C7 121.5(2)
C13 C8 C7 120.7(3)
C10 C9 C8 122.5(2)
C9 C10 C11 119.6(3)
C12 C11 C10 119.7(3)
C11 C12 C13 122.5(2)
C12 C13 C8 117.8(3)
C12 C13 C14 121.1(2)
C8 C13 C14 121.1(2)
C15 C14 C13 124.2(2)
C15 C14 C21 118.6(3)
C13 C14 C21 117.1(2)
C14 C15 C16 124.3(2)
C17 C16 C15 118.5(2)
C17 C16 C23 123.5(3)
C15 C16 C23 118.0(2)
C16 C17 C18 122.5(3)
C19 C18 C17 122.7(3)
C19 C18 C21 118.1(2)
C17 C18 C21 119.0(2)
C18 C19 C20 121.0(3)
C3 C20 C19 121.8(3)
C18 C21 C14 113.5(2)
C18 C21 C2 109.8(2)
C14 C21 C2 110.1(2)
C18 C21 C22 107.2(2)
C14 C21 C22 106.4(2)
C2 C21 C22 109.7(2)
C24 C23 C26 108.8(2)
C24 C23 C16 108.9(2)
C26 C23 C16 112.1(2)
C24 C23 C25 109.5(2)
C26 C23 C25 108.2(2)
C16 C23 C25 109.4(2)
C28 C27 C29 108.8(2)
C28 C27 C30 107.3(2)
C29 C27 C30 109.3(3)
C28 C27 C5 112.3(3)
C29 C27 C5 108.6(2)
C30 C27 C5 110.5(2)

loop_
_geom_bond_atom_site_label_1
_geom_bond_atom_site_label_2
_geom_bond_distance
C1 C2 1.582(3)
C2 C7 1.514(4)
C2 C3 1.522(3)
C2 C21 1.530(3)
C3 C20 1.351(4)
C3 C4 1.431(3)
C4 C5 1.354(4)
C5 C6 1.440(4)
C5 C27 1.539(3)
C6 C7 1.362(3)
C7 C8 1.463(4)
C8 C9 1.413(4)
C8 C13 1.426(3)
C9 C10 1.362(4)
C10 C11 1.397(4)
C11 C12 1.363(4)
C12 C13 1.411(4)
C13 C14 1.450(4)
C14 C15 1.364(3)
C14 C21 1.520(3)
C15 C16 1.437(4)
C16 C17 1.359(4)
C16 C23 1.538(3)
C17 C18 1.429(3)
C18 C19 1.367(4)
C18 C21 1.509(4)
C19 C20 1.429(4)
C21 C22 1.579(3)
C23 C24 1.520(4)
C23 C26 1.527(4)
C23 C25 1.546(4)
C27 C28 1.523(4)
C27 C29 1.532(4)
C27 C30 1.534(4)
